data_7118482
loop_
_publ_author_name
'Zhan-Yong Wang'
'Ya-Li Ding'
'Gang Wang'
'Ying Cheng'

_publ_section_title
;
 Chiral N-heterocyclic carbene/Lewis acid cooperative catalysis of the
 reaction of 2-aroylvinylcinnamaldehydes: a switch of the reaction pathway
 by Lewis acid activation
;
_journal_name_full Chem.Commun.
_journal_page_first 788
_journal_volume 52
_journal_year 2016
_chemical_formula_moiety 'C36 H26 Br2 O4'
_chemical_formula_sum 'C36 H26 Br2 O4'
_chemical_formula_weight 682.39
_chemical_name_systematic
; 
 ? 
;
_space_group_crystal_system orthorhombic
_space_group_IT_number 19
_space_group_name_Hall 'P 2ac 2ab'
_space_group_name_H-M_alt 'P 21 21 21'
_symmetry_space_group_name_Hall 'P 2ac 2ab'
_symmetry_space_group_name_H-M 'P 21 21 21'
_atom_sites_solution_hydrogens geom
_atom_sites_solution_primary direct
_atom_sites_solution_secondary difmap
_audit_creation_method SHELXL-2014
_audit_update_record
;
2015-10-22 deposited with the CCDC.
2015-11-06 downloaded from the CCDC.
;
_cell_angle_alpha 90
_cell_angle_beta 90
_cell_angle_gamma 90
_cell_formula_units_Z 4
_cell_length_a 5.5911(18)
_cell_length_b 13.004(4)
_cell_length_c 40.623(13)
_cell_measurement_reflns_used 6388
_cell_measurement_temperature 113(2)
_cell_measurement_theta_max 27.85
_cell_measurement_theta_min 2.01
_cell_volume 2953.6(16)
_computing_cell_refinement CrystalClear
_computing_data_collection 'CrystalClear (Rigaku Inc., 2008)'
_computing_data_reduction CrystalClear
_computing_molecular_graphics 'CrystalStructure 4.0'
_computing_publication_material 'CrystalStructure 4.0 (Rigaku, 2009)'
_computing_structure_refinement 'SHELXL-2014 (Sheldrick, 2014)'
_computing_structure_solution 'SHELXS97 (Sheldrick, 1997)'
_diffrn_ambient_temperature 113(2)
_diffrn_detector_area_resol_mean 7.314
_diffrn_measured_fraction_theta_full 0.999
_diffrn_measured_fraction_theta_max 0.995
_diffrn_measurement_device_type 'Rigaku Saturn70 CCD'
_diffrn_measurement_method \w
_diffrn_radiation_type MoK\a
_diffrn_radiation_wavelength 0.71075
_diffrn_reflns_av_R_equivalents 0.0538
_diffrn_reflns_av_unetI/netI 0.0732
_diffrn_reflns_laue_measured_fraction_full 0.999
_diffrn_reflns_laue_measured_fraction_max 0.995
_diffrn_reflns_limit_h_max 6
_diffrn_reflns_limit_h_min -7
_diffrn_reflns_limit_k_max 16
_diffrn_reflns_limit_k_min -16
_diffrn_reflns_limit_l_max 53
_diffrn_reflns_limit_l_min -53
_diffrn_reflns_number 23050
_diffrn_reflns_point_group_measured_fraction_full 0.997
_diffrn_reflns_point_group_measured_fraction_max 0.989
_diffrn_reflns_theta_full 25.242
_diffrn_reflns_theta_max 27.859
_diffrn_reflns_theta_min 1.860
_diffrn_standards_decay_% 0
_diffrn_standards_interval_count 0
_diffrn_standards_number 0
_exptl_absorpt_coefficient_mu 2.785
_exptl_absorpt_correction_T_max 0.846
_exptl_absorpt_correction_T_min 0.558
_exptl_absorpt_correction_type multi-scan
_exptl_absorpt_process_details 'Jacobson, R. (1998) Private communication'
_exptl_crystal_colour colorless
_exptl_crystal_density_diffrn 1.535
_exptl_crystal_density_method 'not measured'
_exptl_crystal_description plate
_exptl_crystal_F_000 1376
_exptl_crystal_size_max 0.320
_exptl_crystal_size_mid 0.280
_exptl_crystal_size_min 0.060
_refine_diff_density_max 0.485
_refine_diff_density_min -0.466
_refine_diff_density_rms 0.075
_refine_ls_abs_structure_details
; 
 Flack x determined using 1554 quotients [(I+)-(I-)]/[(I+)+(I-)] 
 (Parsons, Flack and Wagner, Acta Cryst. B69 (2013) 249-259). 
;
_refine_ls_abs_structure_Flack -0.013(5)
_refine_ls_extinction_coef 0.0047(3)
_refine_ls_extinction_expression Fc^*^=kFc[1+0.001xFc^2^\l^3^/sin(2\q)]^-1/4^
_refine_ls_extinction_method SHELXL
_refine_ls_goodness_of_fit_ref 0.931
_refine_ls_hydrogen_treatment constr
_refine_ls_matrix_type full
_refine_ls_number_parameters 380
_refine_ls_number_reflns 6972
_refine_ls_number_restraints 0
_refine_ls_restrained_S_all 0.931
_refine_ls_R_factor_all 0.0574
_refine_ls_R_factor_gt 0.0388
_refine_ls_shift/su_max 0.002
_refine_ls_shift/su_mean 0.000
_refine_ls_structure_factor_coef Fsqd
_refine_ls_weighting_details 'w=1/[\s^2^(Fo^2^)+(0.0232P)^2^] where P=(Fo^2^+2Fc^2^)/3'
_refine_ls_weighting_scheme calc
_refine_ls_wR_factor_gt 0.0641
_refine_ls_wR_factor_ref 0.0701
_reflns_Friedel_coverage 0.724
_reflns_friedel_fraction_full 0.995
_reflns_friedel_fraction_max 0.982
_reflns_number_gt 5148
_reflns_number_total 6972
_reflns_threshold_expression 'I > 2\s(I)'
_cod_data_source_file c5cc08866f2.cif
_cod_data_source_block shelxl_a
_cod_original_cell_volume 2953.4(16)
_cod_database_code 7118482
_shelx_space_group_comment
; 
The symmetry employed for this shelxl refinement is uniquely defined 
by the following loop, which should always be used as a source of 
symmetry information in preference to the above space-group names. 
They are only intended as comments. 
;
_shelx_estimated_absorpt_t_min 0.469
_shelx_estimated_absorpt_t_max 0.851
_shelxl_version_number 2014-1

loop_
_space_group_symop_operation_xyz
'x, y, z'
'x+1/2, -y+1/2, -z'
'-x, y+1/2, -z+1/2'
'-x+1/2, -y, z+1/2'

loop_
_atom_site_label
_atom_site_type_symbol
_atom_site_fract_x
_atom_site_fract_y
_atom_site_fract_z
_atom_site_U_iso_or_equiv
_atom_site_adp_type
_atom_site_occupancy
_atom_site_site_symmetry_order
_atom_site_calc_flag
_atom_site_refinement_flags_posn
_atom_site_refinement_flags_adp
_atom_site_refinement_flags_occupancy
_atom_site_disorder_assembly
_atom_site_disorder_group
Br1 Br 0.07345(10) 0.50039(3) 0.49461(2) 0.03755(14) Uani 1 1 d . . . . .
Br2 Br 0.56166(11) 0.24556(4) 0.96859(2) 0.04315(16) Uani 1 1 d . . . . .
O1 O 0.4056(5) -0.02271(19) 0.75979(6) 0.0266(7) Uani 1 1 d . . . . .
O2 O 0.5224(6) 0.0316(2) 0.80939(7) 0.0355(8) Uani 1 1 d . . . . .
O3 O 0.5441(6) 0.1244(2) 0.59256(7) 0.0272(7) Uani 1 1 d . . . . .
O4 O 0.9726(6) -0.0894(2) 0.85190(8) 0.0383(8) Uani 1 1 d . . . . .
C1 C 0.4782(8) -0.1007(3) 0.73574(9) 0.0236(10) Uani 1 1 d . . . . .
H1 H 0.6089 -0.0715 0.7218 0.028 Uiso 1 1 calc R U . . .
C2 C 0.5833(8) -0.1886(3) 0.75683(9) 0.0216(9) Uani 1 1 d . . . . .
H2 H 0.7166 -0.2242 0.7450 0.026 Uiso 1 1 calc R U . . .
C3 C 0.6763(8) -0.1320(3) 0.78779(10) 0.0242(10) Uani 1 1 d . . . . .
H3 H 0.8511 -0.1173 0.7857 0.029 Uiso 1 1 calc R U . . .
C4 C 0.5340(8) -0.0329(3) 0.78821(10) 0.0277(10) Uani 1 1 d . . . . .
C5 C 0.6277(7) -0.2033(3) 0.81784(9) 0.0220(10) Uani 1 1 d . . . . .
H5 H 0.7725 -0.2471 0.8214 0.026 Uiso 1 1 calc R U . . .
C6 C 0.4291(8) -0.2714(3) 0.80531(9) 0.0201(9) Uani 1 1 d . . . . .
C7 C 0.4072(7) -0.2657(3) 0.77106(9) 0.0198(9) Uani 1 1 d . . . . .
C8 C 0.2438(7) -0.3275(3) 0.75463(10) 0.0222(10) Uani 1 1 d . . . . .
H8 H 0.2357 -0.3264 0.7313 0.027 Uiso 1 1 calc R U . . .
C9 C 0.0922(9) -0.3909(3) 0.77255(10) 0.0266(10) Uani 1 1 d . . . . .
H9 H -0.0247 -0.4312 0.7615 0.032 Uiso 1 1 calc R U . . .
C10 C 0.1117(8) -0.3953(3) 0.80671(11) 0.0283(11) Uani 1 1 d . . . . .
H10 H 0.0064 -0.4384 0.8188 0.034 Uiso 1 1 calc R U . . .
C11 C 0.2826(8) -0.3377(3) 0.82335(10) 0.0251(10) Uani 1 1 d . . . . .
H11 H 0.2994 -0.3433 0.8466 0.030 Uiso 1 1 calc R U . . .
C12 C 0.2694(8) -0.1245(3) 0.71418(10) 0.0221(10) Uani 1 1 d . . . . .
H12 H 0.1241 -0.1458 0.7242 0.027 Uiso 1 1 calc R U . . .
C13 C 0.2777(8) -0.1170(3) 0.68143(10) 0.0200(9) Uani 1 1 d . . . . .
H13 H 0.4207 -0.0918 0.6717 0.024 Uiso 1 1 calc R U . . .
C14 C 0.0776(8) -0.1457(3) 0.65922(9) 0.0219(9) Uani 1 1 d . . . . .
C15 C -0.0742(8) -0.2265(3) 0.66806(9) 0.0241(9) Uani 1 1 d . . . . .
H15 H -0.0421 -0.2647 0.6875 0.029 Uiso 1 1 calc R U . . .
C16 C -0.2710(8) -0.2519(4) 0.64889(10) 0.0277(10) Uani 1 1 d . . . . .
H16 H -0.3735 -0.3067 0.6553 0.033 Uiso 1 1 calc R U . . .
C17 C -0.3176(8) -0.1964(3) 0.62015(11) 0.0276(11) Uani 1 1 d . . . . .
H17 H -0.4536 -0.2127 0.6071 0.033 Uiso 1 1 calc R U . . .
C18 C -0.1667(8) -0.1180(3) 0.61061(11) 0.0255(10) Uani 1 1 d . . . . .
H18 H -0.1991 -0.0815 0.5909 0.031 Uiso 1 1 calc R U . . .
C19 C 0.0350(8) -0.0910(3) 0.62963(9) 0.0209(9) Uani 1 1 d . . . . .
C20 C 0.1969(7) -0.0100(3) 0.61813(9) 0.0219(9) Uani 1 1 d . . . . .
H20 H 0.3557 -0.0116 0.6264 0.026 Uiso 1 1 calc R U . . .
C21 C 0.1441(8) 0.0656(3) 0.59724(10) 0.0222(10) Uani 1 1 d . . . . .
H21 H -0.0156 0.0737 0.5897 0.027 Uiso 1 1 calc R U . . .
C22 C 0.3319(8) 0.1369(3) 0.58574(10) 0.0230(10) Uani 1 1 d . . . . .
C23 C 0.2610(8) 0.2251(3) 0.56370(9) 0.0206(9) Uani 1 1 d . . . . .
C24 C 0.0428(8) 0.2747(3) 0.56666(9) 0.0248(10) Uani 1 1 d . . . . .
H24 H -0.0710 0.2518 0.5824 0.030 Uiso 1 1 calc R U . . .
C25 C -0.0092(8) 0.3581(3) 0.54649(10) 0.0252(10) Uani 1 1 d . . . . .
H25 H -0.1574 0.3932 0.5487 0.030 Uiso 1 1 calc R U . . .
C26 C 0.1543(8) 0.3899(3) 0.52332(10) 0.0263(11) Uani 1 1 d . . . . .
C27 C 0.3721(8) 0.3409(3) 0.51952(10) 0.0246(10) Uani 1 1 d . . . . .
H27 H 0.4827 0.3633 0.5033 0.029 Uiso 1 1 calc R U . . .
C28 C 0.4261(8) 0.2586(3) 0.53981(9) 0.0208(8) Uani 1 1 d . . . . .
H28 H 0.5754 0.2244 0.5376 0.025 Uiso 1 1 calc R U . . .
C29 C 0.5692(8) -0.1495(3) 0.85040(9) 0.0215(9) Uani 1 1 d . . . . .
H29A H 0.4228 -0.1076 0.8475 0.026 Uiso 1 1 calc R U . . .
H29B H 0.5358 -0.2021 0.8674 0.026 Uiso 1 1 calc R U . . .
C30 C 0.7696(8) -0.0809(3) 0.86224(10) 0.0247(10) Uani 1 1 d . . . . .
C31 C 0.7123(7) -0.0021(4) 0.88797(9) 0.0211(9) Uani 1 1 d . . . . .
C32 C 0.8816(8) 0.0745(3) 0.89466(10) 0.0275(11) Uani 1 1 d . . . . .
H32 H 1.0277 0.0759 0.8827 0.033 Uiso 1 1 calc R U . . .
C33 C 0.8381(8) 0.1485(3) 0.91854(11) 0.0300(11) Uani 1 1 d . . . . .
H33 H 0.9514 0.2014 0.9227 0.036 Uiso 1 1 calc R U . . .
C34 C 0.6279(8) 0.1439(3) 0.93609(10) 0.0267(11) Uani 1 1 d . . . . .
C35 C 0.4578(9) 0.0699(3) 0.93042(10) 0.0279(10) Uani 1 1 d . . . . .
H35 H 0.3144 0.0684 0.9429 0.033 Uiso 1 1 calc R U . . .
C36 C 0.4999(7) -0.0033(3) 0.90582(9) 0.0247(10) Uani 1 1 d . . . . .
H36 H 0.3826 -0.0543 0.9013 0.030 Uiso 1 1 calc R U . . .

loop_
_atom_site_aniso_label
_atom_site_aniso_U_11
_atom_site_aniso_U_22
_atom_site_aniso_U_33
_atom_site_aniso_U_23
_atom_site_aniso_U_13
_atom_site_aniso_U_12
Br1 0.0587(3) 0.0225(2) 0.0314(2) 0.0065(2) -0.0097(2) -0.0003(3)
Br2 0.0603(3) 0.0332(3) 0.0359(3) -0.0124(2) -0.0078(3) 0.0099(3)
O1 0.0359(18) 0.0222(16) 0.0216(14) -0.0005(12) -0.0031(14) -0.0013(15)
O2 0.055(2) 0.0240(16) 0.0279(16) -0.0010(13) -0.0017(16) -0.0040(16)
O3 0.0197(17) 0.0335(17) 0.0284(16) 0.0057(14) -0.0031(15) 0.0007(16)
O4 0.021(2) 0.056(2) 0.0381(19) -0.0153(16) 0.0013(14) 0.0012(16)
C1 0.026(3) 0.025(2) 0.019(2) 0.0001(18) 0.0024(18) -0.002(2)
C2 0.020(2) 0.028(2) 0.0170(18) -0.0019(17) 0.0011(19) 0.000(2)
C3 0.018(2) 0.032(3) 0.023(2) 0.000(2) -0.0012(18) -0.004(2)
C4 0.031(3) 0.026(2) 0.026(2) 0.0036(19) 0.002(2) -0.009(2)
C5 0.023(2) 0.026(2) 0.0174(19) 0.0001(18) -0.0002(18) 0.0040(19)
C6 0.024(2) 0.016(2) 0.0199(19) 0.0004(16) -0.0002(19) 0.003(2)
C7 0.022(2) 0.017(2) 0.0208(18) -0.0017(16) 0.0003(18) 0.003(2)
C8 0.030(2) 0.016(2) 0.021(2) -0.0009(18) -0.003(2) 0.0053(19)
C9 0.033(3) 0.014(2) 0.033(2) -0.0020(18) -0.005(2) -0.001(2)
C10 0.034(3) 0.017(2) 0.033(2) 0.0017(19) 0.007(2) -0.002(2)
C11 0.033(3) 0.021(2) 0.021(2) 0.0030(19) -0.001(2) 0.001(2)
C12 0.021(2) 0.016(2) 0.029(2) 0.0023(19) -0.0001(19) 0.0006(19)
C13 0.021(2) 0.019(2) 0.020(2) 0.0007(18) 0.0009(18) 0.0015(19)
C14 0.024(2) 0.019(2) 0.023(2) -0.0010(17) 0.002(2) 0.005(2)
C15 0.028(2) 0.020(2) 0.024(2) -0.0011(17) 0.004(2) 0.000(2)
C16 0.029(2) 0.021(2) 0.033(2) -0.003(2) 0.005(2) 0.001(2)
C17 0.027(3) 0.026(3) 0.030(2) -0.008(2) -0.002(2) 0.000(2)
C18 0.028(3) 0.022(2) 0.026(2) -0.005(2) -0.002(2) 0.001(2)
C19 0.024(2) 0.019(2) 0.019(2) -0.0022(16) 0.0009(19) 0.004(2)
C20 0.022(2) 0.024(2) 0.0197(19) -0.002(2) 0.0020(17) 0.002(2)
C21 0.018(2) 0.023(2) 0.025(2) 0.0000(19) -0.0021(18) 0.0003(18)
C22 0.024(3) 0.027(3) 0.018(2) -0.0021(19) 0.0010(19) -0.002(2)
C23 0.023(2) 0.018(2) 0.021(2) 0.0000(18) -0.0040(18) -0.0026(19)
C24 0.024(2) 0.026(2) 0.024(2) 0.0011(18) 0.000(2) -0.002(2)
C25 0.023(3) 0.021(2) 0.031(2) 0.0016(19) -0.0023(19) 0.0029(19)
C26 0.039(3) 0.016(2) 0.024(2) -0.0006(18) -0.009(2) -0.004(2)
C27 0.030(3) 0.021(2) 0.023(2) -0.0010(18) 0.0028(19) -0.008(2)
C28 0.019(2) 0.017(2) 0.027(2) -0.0012(17) -0.0011(19) -0.002(2)
C29 0.022(2) 0.024(2) 0.0189(19) 0.0007(17) 0.000(2) 0.003(2)
C30 0.022(3) 0.031(3) 0.021(2) 0.003(2) -0.0040(19) 0.002(2)
C31 0.020(2) 0.022(2) 0.022(2) 0.001(2) -0.0034(17) 0.001(2)
C32 0.024(3) 0.027(2) 0.031(2) 0.003(2) -0.003(2) -0.001(2)
C33 0.034(3) 0.021(2) 0.035(3) 0.002(2) -0.005(2) -0.006(2)
C34 0.031(3) 0.025(2) 0.024(2) 0.0017(19) -0.006(2) 0.006(2)
C35 0.027(3) 0.030(2) 0.027(2) -0.0010(19) 0.003(2) 0.001(2)
C36 0.025(2) 0.024(2) 0.025(2) -0.001(2) -0.0015(17) -0.003(2)

loop_
_atom_type_symbol
_atom_type_description
_atom_type_scat_dispersion_real
_atom_type_scat_dispersion_imag
_atom_type_scat_source
C C 0.0033 0.0016 'International Tables Vol C Tables 4.2.6.8 and 6.1.1.4'
H H 0.0000 0.0000 'International Tables Vol C Tables 4.2.6.8 and 6.1.1.4'
O O 0.0106 0.0060 'International Tables Vol C Tables 4.2.6.8 and 6.1.1.4'
Br Br -0.2901 2.4595 'International Tables Vol C Tables 4.2.6.8 and 6.1.1.4'

loop_
_geom_angle_atom_site_label_1
_geom_angle_atom_site_label_2
_geom_angle_atom_site_label_3
_geom_angle
_geom_angle_site_symmetry_1
_geom_angle_site_symmetry_3
C4 O1 C1 110.5(3) . .
O1 C1 C12 108.5(3) . .
O1 C1 C2 104.3(3) . .
C12 C1 C2 118.1(3) . .
O1 C1 H1 108.5 . .
C12 C1 H1 108.5 . .
C2 C1 H1 108.5 . .
C7 C2 C1 116.9(4) . .
C7 C2 C3 102.8(3) . .
C1 C2 C3 103.1(3) . .
C7 C2 H2 111.1 . .
C1 C2 H2 111.1 . .
C3 C2 H2 111.1 . .
C4 C3 C2 103.7(3) . .
C4 C3 C5 114.0(3) . .
C2 C3 C5 107.2(3) . .
C4 C3 H3 110.5 . .
C2 C3 H3 110.5 . .
C5 C3 H3 110.5 . .
O2 C4 O1 120.6(4) . .
O2 C4 C3 129.0(4) . .
O1 C4 C3 110.4(4) . .
C6 C5 C29 113.7(3) . .
C6 C5 C3 102.3(3) . .
C29 C5 C3 116.2(3) . .
C6 C5 H5 108.1 . .
C29 C5 H5 108.1 . .
C3 C5 H5 108.1 . .
C11 C6 C7 120.2(4) . .
C11 C6 C5 128.1(3) . .
C7 C6 C5 111.6(3) . .
C8 C7 C6 120.4(4) . .
C8 C7 C2 128.7(3) . .
C6 C7 C2 110.9(3) . .
C7 C8 C9 119.6(4) . .
C7 C8 H8 120.2 . .
C9 C8 H8 120.2 . .
C8 C9 C10 119.9(4) . .
C8 C9 H9 120.0 . .
C10 C9 H9 120.0 . .
C11 C10 C9 121.1(4) . .
C11 C10 H10 119.5 . .
C9 C10 H10 119.5 . .
C10 C11 C6 118.7(4) . .
C10 C11 H11 120.6 . .
C6 C11 H11 120.6 . .
C13 C12 C1 122.9(4) . .
C13 C12 H12 118.6 . .
C1 C12 H12 118.6 . .
C12 C13 C14 124.1(4) . .
C12 C13 H13 117.9 . .
C14 C13 H13 117.9 . .
C15 C14 C19 119.6(4) . .
C15 C14 C13 119.4(4) . .
C19 C14 C13 121.1(4) . .
C16 C15 C14 121.1(4) . .
C16 C15 H15 119.5 . .
C14 C15 H15 119.5 . .
C15 C16 C17 119.6(4) . .
C15 C16 H16 120.2 . .
C17 C16 H16 120.2 . .
C18 C17 C16 120.2(4) . .
C18 C17 H17 119.9 . .
C16 C17 H17 119.9 . .
C17 C18 C19 121.3(4) . .
C17 C18 H18 119.4 . .
C19 C18 H18 119.4 . .
C18 C19 C14 118.3(4) . .
C18 C19 C20 119.9(4) . .
C14 C19 C20 121.8(4) . .
C21 C20 C19 126.6(4) . .
C21 C20 H20 116.7 . .
C19 C20 H20 116.7 . .
C20 C21 C22 120.5(4) . .
C20 C21 H21 119.7 . .
C22 C21 H21 119.7 . .
O3 C22 C21 122.1(4) . .
O3 C22 C23 119.2(4) . .
C21 C22 C23 118.6(4) . .
C24 C23 C28 119.6(4) . .
C24 C23 C22 122.3(4) . .
C28 C23 C22 118.2(4) . .
C23 C24 C25 119.7(4) . .
C23 C24 H24 120.1 . .
C25 C24 H24 120.1 . .
C26 C25 C24 119.9(4) . .
C26 C25 H25 120.0 . .
C24 C25 H25 120.0 . .
C25 C26 C27 121.5(4) . .
C25 C26 Br1 119.2(3) . .
C27 C26 Br1 119.2(3) . .
C26 C27 C28 118.8(4) . .
C26 C27 H27 120.6 . .
C28 C27 H27 120.6 . .
C27 C28 C23 120.4(4) . .
C27 C28 H28 119.8 . .
C23 C28 H28 119.8 . .
C30 C29 C5 112.7(4) . .
C30 C29 H29A 109.0 . .
C5 C29 H29A 109.0 . .
C30 C29 H29B 109.0 . .
C5 C29 H29B 109.0 . .
H29A C29 H29B 107.8 . .
O4 C30 C31 120.2(4) . .
O4 C30 C29 121.9(4) . .
C31 C30 C29 117.9(4) . .
C36 C31 C32 118.9(4) . .
C36 C31 C30 122.6(4) . .
C32 C31 C30 118.5(4) . .
C33 C32 C31 120.7(4) . .
C33 C32 H32 119.7 . .
C31 C32 H32 119.7 . .
C34 C33 C32 118.8(4) . .
C34 C33 H33 120.6 . .
C32 C33 H33 120.6 . .
C35 C34 C33 122.4(4) . .
C35 C34 Br2 117.9(3) . .
C33 C34 Br2 119.6(4) . .
C34 C35 C36 118.7(4) . .
C34 C35 H35 120.7 . .
C36 C35 H35 120.7 . .
C31 C36 C35 120.5(4) . .
C31 C36 H36 119.8 . .
C35 C36 H36 119.8 . .

loop_
_geom_bond_atom_site_label_1
_geom_bond_atom_site_label_2
_geom_bond_distance
_geom_bond_site_symmetry_2
Br1 C26 1.905(4) .
Br2 C34 1.905(4) .
O1 C4 1.366(5) .
O1 C1 1.466(4) .
O2 C4 1.203(5) .
O3 C22 1.229(5) .
O4 C30 1.216(5) .
C1 C12 1.492(6) .
C1 C2 1.545(5) .
C1 H1 1.0000 .
C2 C7 1.520(6) .
C2 C3 1.547(5) .
C2 H2 1.0000 .
C3 C4 1.515(6) .
C3 C5 1.557(6) .
C3 H3 1.0000 .
C5 C6 1.509(6) .
C5 C29 1.532(5) .
C5 H5 1.0000 .
C6 C11 1.397(5) .
C6 C7 1.399(5) .
C7 C8 1.388(5) .
C8 C9 1.388(6) .
C8 H8 0.9500 .
C9 C10 1.393(6) .
C9 H9 0.9500 .
C10 C11 1.390(6) .
C10 H10 0.9500 .
C11 H11 0.9500 .
C12 C13 1.335(5) .
C12 H12 0.9500 .
C13 C14 1.485(6) .
C13 H13 0.9500 .
C14 C15 1.398(6) .
C14 C19 1.417(5) .
C15 C16 1.388(6) .
C15 H15 0.9500 .
C16 C17 1.397(6) .
C16 H16 0.9500 .
C17 C18 1.379(6) .
C17 H17 0.9500 .
C18 C19 1.411(6) .
C18 H18 0.9500 .
C19 C20 1.465(6) .
C20 C21 1.332(5) .
C20 H20 0.9500 .
C21 C22 1.477(6) .
C21 H21 0.9500 .
C22 C23 1.508(6) .
C23 C24 1.386(6) .
C23 C28 1.408(5) .
C24 C25 1.390(5) .
C24 H24 0.9500 .
C25 C26 1.376(6) .
C25 H25 0.9500 .
C26 C27 1.383(6) .
C27 C28 1.384(5) .
C27 H27 0.9500 .
C28 H28 0.9500 .
C29 C30 1.511(6) .
C29 H29A 0.9900 .
C29 H29B 0.9900 .
C30 C31 1.498(6) .
C31 C36 1.391(5) .
C31 C32 1.401(6) .
C32 C33 1.388(6) .
C32 H32 0.9500 .
C33 C34 1.376(6) .
C33 H33 0.9500 .
C34 C35 1.372(6) .
C35 C36 1.400(5) .
C35 H35 0.9500 .
C36 H36 0.9500 .

loop_
_geom_hbond_atom_site_label_D
_geom_hbond_atom_site_label_H
_geom_hbond_atom_site_label_A
_geom_hbond_distance_DH
_geom_hbond_distance_HA
_geom_hbond_distance_DA
_geom_hbond_angle_DHA
_geom_hbond_site_symmetry_A
C21 H21 O3 0.95 2.55 3.446(5) 157.0 1_455
C29 H29A O4 0.99 2.53 3.426(6) 149.8 1_455

loop_
_geom_torsion_atom_site_label_1
_geom_torsion_atom_site_label_2
_geom_torsion_atom_site_label_3
_geom_torsion_atom_site_label_4
_geom_torsion
_geom_torsion_site_symmetry_1
_geom_torsion_site_symmetry_2
_geom_torsion_site_symmetry_3
_geom_torsion_site_symmetry_4
C4 O1 C1 C12 150.9(3) . . . .
C4 O1 C1 C2 24.2(4) . . . .
O1 C1 C2 C7 84.1(4) . . . .
C12 C1 C2 C7 -36.4(5) . . . .
O1 C1 C2 C3 -27.9(4) . . . .
C12 C1 C2 C3 -148.4(4) . . . .
C7 C2 C3 C4 -100.0(4) . . . .
C1 C2 C3 C4 22.0(4) . . . .
C7 C2 C3 C5 20.9(4) . . . .
C1 C2 C3 C5 142.9(3) . . . .
C1 O1 C4 O2 170.6(4) . . . .
C1 O1 C4 C3 -10.0(5) . . . .
C2 C3 C4 O2 170.9(4) . . . .
C5 C3 C4 O2 54.6(6) . . . .
C2 C3 C4 O1 -8.4(4) . . . .
C5 C3 C4 O1 -124.7(4) . . . .
C4 C3 C5 C6 91.9(4) . . . .
C2 C3 C5 C6 -22.3(4) . . . .
C4 C3 C5 C29 -32.6(5) . . . .
C2 C3 C5 C29 -146.8(4) . . . .
C29 C5 C6 C11 -40.9(6) . . . .
C3 C5 C6 C11 -167.1(4) . . . .
C29 C5 C6 C7 141.7(4) . . . .
C3 C5 C6 C7 15.5(4) . . . .
C11 C6 C7 C8 -1.5(6) . . . .
C5 C6 C7 C8 176.1(4) . . . .
C11 C6 C7 C2 179.8(4) . . . .
C5 C6 C7 C2 -2.6(5) . . . .
C1 C2 C7 C8 57.6(6) . . . .
C3 C2 C7 C8 169.8(4) . . . .
C1 C2 C7 C6 -123.7(4) . . . .
C3 C2 C7 C6 -11.6(4) . . . .
C6 C7 C8 C9 3.6(6) . . . .
C2 C7 C8 C9 -177.8(4) . . . .
C7 C8 C9 C10 -2.7(6) . . . .
C8 C9 C10 C11 -0.5(7) . . . .
C9 C10 C11 C6 2.7(6) . . . .
C7 C6 C11 C10 -1.7(6) . . . .
C5 C6 C11 C10 -178.9(4) . . . .
O1 C1 C12 C13 124.5(4) . . . .
C2 C1 C12 C13 -117.1(5) . . . .
C1 C12 C13 C14 176.4(4) . . . .
C12 C13 C14 C15 -32.7(6) . . . .
C12 C13 C14 C19 145.9(4) . . . .
C19 C14 C15 C16 -2.2(6) . . . .
C13 C14 C15 C16 176.4(4) . . . .
C14 C15 C16 C17 0.5(6) . . . .
C15 C16 C17 C18 1.1(6) . . . .
C16 C17 C18 C19 -0.9(6) . . . .
C17 C18 C19 C14 -0.9(6) . . . .
C17 C18 C19 C20 177.6(4) . . . .
C15 C14 C19 C18 2.4(6) . . . .
C13 C14 C19 C18 -176.2(4) . . . .
C15 C14 C19 C20 -176.1(4) . . . .
C13 C14 C19 C20 5.3(6) . . . .
C18 C19 C20 C21 23.2(6) . . . .
C14 C19 C20 C21 -158.3(4) . . . .
C19 C20 C21 C22 -174.9(4) . . . .
C20 C21 C22 O3 6.3(6) . . . .
C20 C21 C22 C23 -176.4(4) . . . .
O3 C22 C23 C24 -148.8(4) . . . .
C21 C22 C23 C24 33.8(6) . . . .
O3 C22 C23 C28 29.9(6) . . . .
C21 C22 C23 C28 -147.4(4) . . . .
C28 C23 C24 C25 -1.2(6) . . . .
C22 C23 C24 C25 177.5(4) . . . .
C23 C24 C25 C26 1.1(6) . . . .
C24 C25 C26 C27 -0.2(6) . . . .
C24 C25 C26 Br1 177.1(3) . . . .
C25 C26 C27 C28 -0.6(6) . . . .
Br1 C26 C27 C28 -177.9(3) . . . .
C26 C27 C28 C23 0.5(6) . . . .
C24 C23 C28 C27 0.5(6) . . . .
C22 C23 C28 C27 -178.4(3) . . . .
C6 C5 C29 C30 -179.4(3) . . . .
C3 C5 C29 C30 -60.9(5) . . . .
C5 C29 C30 O4 -18.2(6) . . . .
C5 C29 C30 C31 163.1(4) . . . .
O4 C30 C31 C36 -165.5(4) . . . .
C29 C30 C31 C36 13.3(6) . . . .
O4 C30 C31 C32 13.3(6) . . . .
C29 C30 C31 C32 -167.9(4) . . . .
C36 C31 C32 C33 -0.4(6) . . . .
C30 C31 C32 C33 -179.2(4) . . . .
C31 C32 C33 C34 1.5(6) . . . .
C32 C33 C34 C35 -1.3(7) . . . .
C32 C33 C34 Br2 -179.1(3) . . . .
C33 C34 C35 C36 -0.1(6) . . . .
Br2 C34 C35 C36 177.8(3) . . . .
C32 C31 C36 C35 -1.0(6) . . . .
C30 C31 C36 C35 177.8(4) . . . .
C34 C35 C36 C31 1.2(6) . . . .
